data_4344836
loop_
_publ_author_name
'Owarzany, Rafa\/l'
'Fijalkowski, Karol J.'
'Jaro\'n, Tomasz'
'Leszczy\'nski, Piotr J'
'Dobrzycki, \/Lukasz'
'Cyra\'nski, Micha\/l K'
'Grochala, Wojciech'

_publ_section_title
;
 Complete Series of Alkali-Metal M(BH3NH2BH2NH2BH3) Hydrogen-Storage Salts
 Accessed via Metathesis in Organic Solvents.
;
_journal_issue 1
_journal_name_full 'Inorganic chemistry'
_journal_page_first 37
_journal_paper_doi 10.1021/acs.inorgchem.5b01688
_journal_volume 55
_journal_year 2015
_chemical_formula_moiety 'B3 H12 N2, Rb'
_chemical_formula_sum 'B3 H12 N2 Rb'
_chemical_formula_weight 158.02
_chemical_name_systematic ' ?'
_space_group_IT_number 14
_symmetry_cell_setting monoclinic
_symmetry_Int_Tables_number 14
_symmetry_space_group_name_Hall '-P 2ybc'
_symmetry_space_group_name_H-M 'P 1 21/c 1'
_cell_angle_alpha 90
_cell_angle_beta 97.304(5)
_cell_angle_gamma 90
_cell_formula_units_Z 4
_cell_length_a 7.5748(12)
_cell_length_b 4.7269(7)
_cell_length_c 19.629(3)
_cell_measurement_temperature 298
_cell_volume 697.12(19)
_diffrn_ambient_temperature 298
_diffrn_detector one-dimensional
_diffrn_detector_type LYNXEYE
_diffrn_measurement_device_type 'Bruker D8 Discover'
_diffrn_radiation_monochromator none
_diffrn_radiation_probe x-ray
_diffrn_radiation_type 'Cu K\a'
_diffrn_radiation_wavelength 1.5418
_exptl_absorpt_coefficient_mu 8.766
_exptl_crystal_density_diffrn 1.5055
_exptl_crystal_F_000 216
_pd_char_colour white
_pd_instr_location ' ?'
_pd_meas_2theta_range_inc 0.014
_pd_meas_2theta_range_max 119.995
_pd_meas_2theta_range_min 8.010
_pd_meas_number_of_points 7820
_pd_meas_scan_method cont
_pd_prep_temperature 298
_pd_proc_2theta_range_inc 0.014
_pd_proc_2theta_range_max 119.995
_pd_proc_2theta_range_min 8.01
_pd_proc_ls_background_function '36 Legendre polynoms'
_pd_proc_ls_pref_orient_corr none
_pd_proc_ls_profile_function Pseudo-Voigt
_pd_proc_ls_prof_R_factor 0.0114
_pd_proc_ls_prof_wR_expected 0.0132
_pd_proc_ls_prof_wR_factor 0.0156
_pd_spec_mounting 'quartz capillary'
_pd_spec_mount_mode transmission
_pd_spec_shape cylinder
_pd_spec_size_axial 18
_pd_spec_size_equat 0.3
_refine_ls_goodness_of_fit_all 1.18
_refine_ls_hydrogen_treatment constr
_refine_ls_number_constraints 0
_refine_ls_number_parameters 92
_refine_ls_number_restraints 3
_refine_ls_R_factor_all 0.0294
_refine_ls_R_factor_gt 0.0294
_refine_ls_shift/su_max 0.0460
_refine_ls_shift/su_mean 0.0032
_refine_ls_weighting_scheme sigma
_refine_ls_wR_factor_all 0.0326
_refine_ls_wR_factor_gt 0.0326
_cod_data_source_file ic5b01688_si_003.cif
_cod_data_source_block I
_cod_original_sg_symbol_H-M 'P 21/c'
_cod_original_formula_sum 'B3 H12 N2 Rb1'
_cod_database_code 4344836

loop_
_space_group_symop_id
_space_group_symop_operation_xyz
1 x,y,z
2 -x,y+1/2,-z+1/2
3 -x,-y,-z
4 x,-y+1/2,z+1/2

loop_
_atom_site_label
_atom_site_type_symbol
_atom_site_fract_x
_atom_site_fract_y
_atom_site_fract_z
_atom_site_adp_type
_atom_site_U_iso_or_equiv
_atom_site_site_symmetry_multiplicity
_atom_site_occupancy
_atom_site_calc_flag
Rb1 Rb 0.9736(4) 0.3347(5) 0.37122(19) Uani 0.0437(13) 4 1 d
B1 B 0.268(2) 0.334(5) 0.5120(10) Uiso 0.068(11) 4 1 d
N1 N 0.4268(15) 0.192(3) 0.5639(8) Uiso 0.018(6) 4 1 d
B2 B 0.405(2) 0.235(4) 0.6433(9) Uiso 0.012(8) 4 1 d
N2 N 0.558(2) 0.049(3) 0.6860(6) Uiso 0.040(7) 4 1 d
B3 B 0.7572(18) 0.194(4) 0.6909(12) Uiso 0.040(9) 4 1 d
H1 H 0.279887 0.565798 0.514628 Uiso 0.1013 4 1 d
H2 H 0.138858 0.269488 0.526917 Uiso 0.1013 4 1 d
H3 H 0.277798 0.262868 0.459279 Uiso 0.1013 4 1 d
H4 H 0.433494 0.006536 0.554732 Uiso 0.022 4 1 d
H5 H 0.532017 0.264221 0.555574 Uiso 0.022 4 1 d
H6 H 0.424735 0.459277 0.657057 Uiso 0.014 4 1 d
H7 H 0.273828 0.156788 0.652946 Uiso 0.014 4 1 d
H8 H 0.560002 -0.123776 0.667143 Uiso 0.0482 4 1 d
H9 H 0.529521 0.019821 0.728671 Uiso 0.0482 4 1 d
H10 H 0.779869 0.32864 0.736862 Uiso 0.0604 4 1 d
H11 H 0.766065 0.322973 0.644837 Uiso 0.0604 4 1 d
H12 H 0.858629 0.02621 0.694233 Uiso 0.0604 4 1 d

loop_
_atom_site_aniso_label
_atom_site_aniso_type_symbol
_atom_site_aniso_U_11
_atom_site_aniso_U_22
_atom_site_aniso_U_33
_atom_site_aniso_U_12
_atom_site_aniso_U_13
_atom_site_aniso_U_23
Rb1 Rb 0.026(2) 0.058(2) 0.045(2) -0.003(3) -0.0031(14) -0.004(3)

loop_
_atom_type_symbol
_atom_type_scat_dispersion_real
_atom_type_scat_dispersion_imag
_atom_type_scat_source
_atom_type_scat_Cromer_Mann_a1
_atom_type_scat_Cromer_Mann_b1
_atom_type_scat_Cromer_Mann_a2
_atom_type_scat_Cromer_Mann_b2
_atom_type_scat_Cromer_Mann_a3
_atom_type_scat_Cromer_Mann_b3
_atom_type_scat_Cromer_Mann_a4
_atom_type_scat_Cromer_Mann_b4
_atom_type_scat_Cromer_Mann_c
B 0.0090 0.0039 'International Tables Vol C tables 4.2.6.8 and 6.1.1.4' 2.0545 23.2185 1.3326 1.021 1.0979 60.3498 0.7068 0.1403 -0.1932
H 0.0000 0.0000 'International Tables Vol C tables 4.2.6.8 and 6.1.1.4' 0.493002 10.5109 0.322912 26.1257 0.140191 3.14236 0.04081 57.799702 0.003038
N 0.0311 0.0180 'International Tables Vol C tables 4.2.6.8 and 6.1.1.4' 12.2126 0.0057 3.1322 9.8933 2.0125 28.997499 1.1663 0.5826 -11.529
Rb -0.4688 1.6079 'International Tables Vol C tables 4.2.6.8 and 6.1.1.4' 17.1784 1.7888 9.6435 17.3151 5.1399 0.2748 1.5292 164.934006 3.4873

loop_
_geom_angle_atom_site_label_1
_geom_angle_atom_site_label_2
_geom_angle_atom_site_label_3
_geom_angle
H4 N1 H5 104.94
H8 N2 H9 105.16

loop_
_geom_bond_atom_site_label_1
_geom_bond_atom_site_label_2
_geom_bond_distance
N1 H4 0.9
N1 H5 0.9
N2 H8 0.9
N2 H9 0.9

loop_
_restr_equal_distance_atom_site_label_1
_restr_equal_distance_atom_site_label_2
_restr_equal_distance_class_class_id
_restr_equal_distance_class_target_weight_param
B1 N1 1 0.01
N1 B2 1 0.01
B2 N2 1 0.01
N2 B3 1 0.01
